data_8105492
loop_
_publ_author_name
'Yeo, Chien Ing'
'Tiekink, Edward R.T.'

_publ_section_title
;
 Crystal structure of tetrakis
 (N-(2-hydroxyethyl)-N-isopropylcarbamodithioato-\kS,S&#x2032;)-(\m2(2-(pyridin-4-yl)vinyl)pyridine-\kN,N&#x2032;)dicadmium(II),
 C36H58Cd2N6O4S8
;
_journal_issue 6
_journal_name_full 'Zeitschrift f\"ur Kristallographie - New Crystal Structures'
_journal_page_first 1453
_journal_page_last 1456
_journal_paper_doi 10.1515/ncrs-2020-0355
_journal_volume 235
_journal_year 2020
_chemical_formula_moiety 'C36 H58 Cd2 N6 O4 S8'
_chemical_formula_sum 'C36 H58 Cd2 N6 O4 S8'
_chemical_formula_weight 1120.16
_space_group_crystal_system monoclinic
_space_group_IT_number 14
_space_group_name_Hall '-P 2ybc'
_space_group_name_H-M_alt 'P 1 21/c 1'
_atom_sites_solution_hydrogens mixed
_atom_sites_solution_primary direct
_atom_sites_solution_secondary difmap
_audit_creation_method SHELXL-2018/3
_cell_angle_alpha 90
_cell_angle_beta 95.6985(4)
_cell_angle_gamma 90
_cell_formula_units_Z 2
_cell_length_a 7.82927(4)
_cell_length_b 11.64209(5)
_cell_length_c 26.24930(10)
_cell_measurement_reflns_used 37811
_cell_measurement_temperature 100(2)
_cell_measurement_theta_max 76.3700
_cell_measurement_theta_min 4.1540
_cell_volume 2380.775(18)
_computing_cell_refinement 'CrysAlisPro [1]'
_computing_data_collection 'CrysAlisPro [1]'
_computing_data_reduction 'CrysAlisPro [1]'
_computing_molecular_graphics 'ORTEP-3 for Windows [4]'
_computing_publication_material 'SHELXL-2018/3 [3]'
_computing_structure_refinement 'SHELXL-2018/3 [3]'
_computing_structure_solution 'SHELXT 2014/5 [2]'
_diffrn_ambient_environment N~2~
_diffrn_ambient_temperature 100(2)
_diffrn_detector 'CCD plate'
_diffrn_detector_area_resol_mean 5.2558
_diffrn_detector_type AtlasS2
_diffrn_measured_fraction_theta_full 1.000
_diffrn_measured_fraction_theta_max 1.000
_diffrn_measurement_device 'four-circle diffractometer'
_diffrn_measurement_device_type 'XtaLAB Synergy, Dualflex, AtlasS2'
_diffrn_measurement_method '\w scans'
_diffrn_radiation_monochromator mirror
_diffrn_radiation_type CuK\a
_diffrn_radiation_wavelength 1.54184
_diffrn_reflns_av_R_equivalents 0.0353
_diffrn_reflns_av_unetI/netI 0.0139
_diffrn_reflns_Laue_measured_fraction_full 1.000
_diffrn_reflns_Laue_measured_fraction_max 1.000
_diffrn_reflns_limit_h_max 9
_diffrn_reflns_limit_h_min -9
_diffrn_reflns_limit_k_max 13
_diffrn_reflns_limit_k_min -13
_diffrn_reflns_limit_l_max 29
_diffrn_reflns_limit_l_min -31
_diffrn_reflns_number 54794
_diffrn_reflns_point_group_measured_fraction_full 1.000
_diffrn_reflns_point_group_measured_fraction_max 1.000
_diffrn_reflns_theta_full 67.036
_diffrn_reflns_theta_max 67.036
_diffrn_reflns_theta_min 3.384
_diffrn_source 'micro-focus sealed X-ray tube'
_exptl_absorpt_coefficient_mu 10.777
_exptl_absorpt_correction_T_max 1.000
_exptl_absorpt_correction_T_min 0.854
_exptl_absorpt_correction_type gaussian
_exptl_absorpt_process_details 'CrysAlisPro [1]'
_exptl_crystal_colour colourless
_exptl_crystal_density_diffrn 1.563
_exptl_crystal_description prism
_exptl_crystal_F_000 1144
_exptl_crystal_size_max 0.094
_exptl_crystal_size_mid 0.072
_exptl_crystal_size_min 0.055
_refine_diff_density_max 0.303
_refine_diff_density_min -0.457
_refine_diff_density_rms 0.061
_refine_ls_extinction_coef .
_refine_ls_extinction_method none
_refine_ls_goodness_of_fit_ref 1.054
_refine_ls_hydrogen_treatment mixed
_refine_ls_matrix_type full
_refine_ls_number_parameters 263
_refine_ls_number_reflns 4261
_refine_ls_number_restraints 2
_refine_ls_restrained_S_all 1.054
_refine_ls_R_factor_all 0.0163
_refine_ls_R_factor_gt 0.0158
_refine_ls_shift/su_max 0.002
_refine_ls_shift/su_mean 0.000
_refine_ls_structure_factor_coef Fsqd
_refine_ls_weighting_details 'w=1/[\s^2^(Fo^2^)+(0.0233P)^2^+1.0676P] where P=(Fo^2^+2Fc^2^)/3'
_refine_ls_weighting_scheme calc
_refine_ls_wR_factor_gt 0.0408
_refine_ls_wR_factor_ref 0.0411
_reflns_Friedel_coverage 0.000
_reflns_Friedel_fraction_full .
_reflns_Friedel_fraction_max .
_reflns_number_gt 4150
_reflns_number_total 4261
_reflns_threshold_expression 'I > 2\s(I)'
_cod_data_source_file suppl_ncrs-2020-0355_suppl.cif
_cod_data_source_block shelx
_cod_original_sg_symbol_H-M 'P 21/c'
_cod_database_code 8105492
_shelx_shelxl_version_number 2018/3
_shelx_space_group_comment
;
The symmetry employed for this shelxl refinement is uniquely defined
by the following loop, which should always be used as a source of
symmetry information in preference to the above space-group names.
They are only intended as comments.
;
_shelx_estimated_absorpt_t_min 0.431
_shelx_estimated_absorpt_t_max 0.589

loop_
_space_group_symop_operation_xyz
'x, y, z'
'-x, y+1/2, -z+1/2'
'-x, -y, -z'
'x, -y-1/2, z-1/2'

loop_
_atom_site_label
_atom_site_type_symbol
_atom_site_fract_x
_atom_site_fract_y
_atom_site_fract_z
_atom_site_U_iso_or_equiv
_atom_site_adp_type
_atom_site_occupancy
_atom_site_site_symmetry_order
_atom_site_calc_flag
_atom_site_refinement_flags_posn
_atom_site_refinement_flags_adp
_atom_site_refinement_flags_occupancy
_atom_site_disorder_assembly
_atom_site_disorder_group
Cd Cd 0.71091(2) 0.62352(2) 0.37053(2) 0.01250(4) Uani 1 1 d . . . . .
S1 S 0.93273(5) 0.46304(3) 0.36641(2) 0.01989(9) Uani 1 1 d . . . . .
S2 S 0.66387(5) 0.51256(3) 0.28132(2) 0.01588(8) Uani 1 1 d . . . . .
S3 S 0.59248(5) 0.82372(3) 0.34060(2) 0.01447(8) Uani 1 1 d . . . . .
S4 S 0.83252(5) 0.78543(3) 0.43382(2) 0.01618(8) Uani 1 1 d . . . . .
O1 O 1.38063(14) 0.32142(10) 0.30949(5) 0.0246(3) Uani 1 1 d D . . . .
H1O H 1.463(2) 0.3618(17) 0.3023(9) 0.037 Uiso 1 1 d D U . . .
O2 O 0.39500(17) 1.18190(11) 0.39613(5) 0.0288(3) Uani 1 1 d D . . . .
H2O H 0.387(3) 1.2296(17) 0.3722(7) 0.043 Uiso 1 1 d D U . . .
N1 N 0.91388(16) 0.35621(11) 0.27654(5) 0.0129(2) Uani 1 1 d . . . . .
N2 N 0.72959(16) 0.99297(11) 0.39879(5) 0.0148(3) Uani 1 1 d . . . . .
N3 N 0.49446(16) 0.56317(11) 0.41659(5) 0.0141(3) Uani 1 1 d . . . . .
C1 C 0.84387(18) 0.43496(12) 0.30488(5) 0.0122(3) Uani 1 1 d . . . . .
C2 C 1.07853(19) 0.30102(13) 0.29495(6) 0.0146(3) Uani 1 1 d . . . . .
H2A H 1.092294 0.229538 0.275341 0.018 Uiso 1 1 calc R U . . .
H2B H 1.077394 0.280154 0.331474 0.018 Uiso 1 1 calc R U . . .
C3 C 1.2294(2) 0.38057(13) 0.28892(6) 0.0184(3) Uani 1 1 d . . . . .
H3A H 1.236134 0.398740 0.252325 0.022 Uiso 1 1 calc R U . . .
H3B H 1.216146 0.453264 0.307692 0.022 Uiso 1 1 calc R U . . .
C4 C 0.8292(2) 0.31936(14) 0.22592(6) 0.0188(3) Uani 1 1 d . . . . .
H4 H 0.720516 0.364455 0.219564 0.023 Uiso 1 1 calc R U . . .
C5 C 0.9371(3) 0.3474(3) 0.18334(8) 0.0648(9) Uani 1 1 d . . . . .
H5A H 0.966824 0.429224 0.184699 0.097 Uiso 1 1 calc R U . . .
H5B H 0.872450 0.330009 0.150343 0.097 Uiso 1 1 calc R U . . .
H5C H 1.042384 0.301402 0.187192 0.097 Uiso 1 1 calc R U . . .
C6 C 0.7792(4) 0.19359(18) 0.22774(10) 0.0610(8) Uani 1 1 d . . . . .
H6A H 0.883024 0.146345 0.233226 0.091 Uiso 1 1 calc R U . . .
H6B H 0.714490 0.171961 0.195282 0.091 Uiso 1 1 calc R U . . .
H6C H 0.707881 0.181253 0.255881 0.091 Uiso 1 1 calc R U . . .
C7 C 0.71972(19) 0.87986(12) 0.39222(6) 0.0122(3) Uani 1 1 d . . . . .
C8 C 0.6260(2) 1.06950(13) 0.36309(6) 0.0190(3) Uani 1 1 d . . . . .
H8A H 0.633780 1.042043 0.327697 0.023 Uiso 1 1 calc R U . . .
H8B H 0.676229 1.147570 0.365770 0.023 Uiso 1 1 calc R U . . .
C9 C 0.4359(2) 1.07717(14) 0.37244(7) 0.0228(3) Uani 1 1 d . . . . .
H9A H 0.364495 1.069806 0.339305 0.027 Uiso 1 1 calc R U . . .
H9B H 0.407500 1.012232 0.394437 0.027 Uiso 1 1 calc R U . . .
C10 C 0.8360(2) 1.04509(13) 0.44299(6) 0.0181(3) Uani 1 1 d . . . . .
H10 H 0.910508 0.982526 0.459073 0.022 Uiso 1 1 calc R U . . .
C11 C 0.7238(3) 1.0859(2) 0.48308(7) 0.0358(5) Uani 1 1 d . . . . .
H11A H 0.647280 1.146812 0.468641 0.054 Uiso 1 1 calc R U . . .
H11B H 0.796295 1.115835 0.512705 0.054 Uiso 1 1 calc R U . . .
H11C H 0.655231 1.021539 0.493863 0.054 Uiso 1 1 calc R U . . .
C12 C 0.9551(3) 1.1375(2) 0.42606(8) 0.0454(6) Uani 1 1 d . . . . .
H12A H 1.013971 1.108793 0.397360 0.068 Uiso 1 1 calc R U . . .
H12B H 1.040098 1.157349 0.454640 0.068 Uiso 1 1 calc R U . . .
H12C H 0.888032 1.205840 0.415244 0.068 Uiso 1 1 calc R U . . .
C13 C 0.4663(2) 0.45336(13) 0.42853(6) 0.0147(3) Uani 1 1 d . . . . .
H13 H 0.544779 0.396618 0.419317 0.018 Uiso 1 1 calc R U . . .
C14 C 0.3275(2) 0.41893(13) 0.45375(6) 0.0149(3) Uani 1 1 d . . . . .
H14 H 0.312198 0.340184 0.461621 0.018 Uiso 1 1 calc R U . . .
C15 C 0.21064(18) 0.50104(13) 0.46745(5) 0.0121(3) Uani 1 1 d . . . . .
C16 C 0.2430(2) 0.61562(13) 0.45590(6) 0.0154(3) Uani 1 1 d . . . . .
H16 H 0.168084 0.674494 0.465227 0.019 Uiso 1 1 calc R U . . .
C17 C 0.3841(2) 0.64267(13) 0.43092(6) 0.0163(3) Uani 1 1 d . . . . .
H17 H 0.404434 0.721045 0.423460 0.020 Uiso 1 1 calc R U . . .
C18 C 0.05861(19) 0.46486(13) 0.49150(5) 0.0130(3) Uani 1 1 d . . . . .
H18 H 0.041645 0.384654 0.495370 0.016 Uiso 1 1 calc R U . . .

loop_
_atom_site_aniso_label
_atom_site_aniso_U_11
_atom_site_aniso_U_22
_atom_site_aniso_U_33
_atom_site_aniso_U_23
_atom_site_aniso_U_13
_atom_site_aniso_U_12
Cd 0.01310(7) 0.01032(6) 0.01451(7) -0.00195(3) 0.00351(4) 0.00016(3)
S1 0.02049(19) 0.0235(2) 0.01420(17) -0.00697(14) -0.00549(14) 0.00991(15)
S2 0.01436(17) 0.01794(18) 0.01456(17) -0.00365(13) -0.00244(13) 0.00615(14)
S3 0.01589(17) 0.01352(18) 0.01318(16) -0.00010(13) -0.00266(13) 0.00048(13)
S4 0.01947(18) 0.01141(17) 0.01620(17) 0.00050(13) -0.00552(14) 0.00128(14)
O1 0.0114(5) 0.0236(6) 0.0383(7) 0.0060(5) -0.0002(5) 0.0033(5)
O2 0.0361(7) 0.0201(6) 0.0297(7) -0.0040(5) 0.0013(5) 0.0109(5)
N1 0.0119(6) 0.0132(6) 0.0134(6) -0.0022(5) -0.0001(5) 0.0014(5)
N2 0.0168(6) 0.0108(6) 0.0164(6) 0.0005(5) 0.0000(5) 0.0000(5)
N3 0.0148(6) 0.0143(6) 0.0134(6) -0.0012(5) 0.0018(5) -0.0001(5)
C1 0.0111(7) 0.0119(7) 0.0136(7) -0.0002(5) 0.0015(5) -0.0024(5)
C2 0.0133(7) 0.0135(7) 0.0168(7) -0.0016(6) 0.0002(6) 0.0036(6)
C3 0.0133(8) 0.0188(8) 0.0229(8) 0.0029(6) 0.0005(6) 0.0030(6)
C4 0.0173(8) 0.0233(9) 0.0148(7) -0.0079(6) -0.0030(6) 0.0043(6)
C5 0.0256(11) 0.154(3) 0.0153(10) -0.0079(13) 0.0020(8) -0.0072(14)
C6 0.0827(19) 0.0206(10) 0.0678(16) -0.0097(10) -0.0516(15) -0.0009(11)
C7 0.0116(7) 0.0131(7) 0.0122(7) 0.0003(5) 0.0024(6) 0.0004(5)
C8 0.0241(8) 0.0100(7) 0.0220(8) 0.0043(6) -0.0017(6) 0.0013(6)
C9 0.0227(9) 0.0152(8) 0.0293(9) -0.0031(7) -0.0031(7) 0.0044(7)
C10 0.0209(8) 0.0126(7) 0.0198(7) -0.0022(6) -0.0028(6) -0.0027(6)
C11 0.0316(10) 0.0514(13) 0.0234(9) -0.0136(9) -0.0027(8) 0.0053(9)
C12 0.0550(14) 0.0466(13) 0.0330(11) -0.0006(9) -0.0028(10) -0.0350(11)
C13 0.0163(7) 0.0128(7) 0.0153(7) -0.0020(6) 0.0027(6) 0.0020(6)
C14 0.0177(7) 0.0110(7) 0.0157(7) 0.0004(6) 0.0011(6) -0.0001(6)
C15 0.0126(7) 0.0145(7) 0.0089(6) -0.0003(5) -0.0012(5) 0.0007(6)
C16 0.0158(8) 0.0127(8) 0.0181(8) 0.0006(5) 0.0037(6) 0.0031(6)
C17 0.0173(8) 0.0122(7) 0.0197(8) 0.0015(6) 0.0037(6) 0.0014(6)
C18 0.0153(7) 0.0114(7) 0.0122(7) 0.0022(5) 0.0001(5) -0.0006(5)

loop_
_atom_type_symbol
_atom_type_description
_atom_type_scat_dispersion_real
_atom_type_scat_dispersion_imag
_atom_type_scat_source
C C 0.0181 0.0091 'International Tables Vol C Tables 4.2.6.8 and 6.1.1.4'
H H 0.0000 0.0000 'International Tables Vol C Tables 4.2.6.8 and 6.1.1.4'
Cd Cd 0.1185 4.6533 'International Tables Vol C Tables 4.2.6.8 and 6.1.1.4'
N N 0.0311 0.0180 'International Tables Vol C Tables 4.2.6.8 and 6.1.1.4'
O O 0.0492 0.0322 'International Tables Vol C Tables 4.2.6.8 and 6.1.1.4'
S S 0.3331 0.5567 'International Tables Vol C Tables 4.2.6.8 and 6.1.1.4'

loop_
_geom_angle_atom_site_label_1
_geom_angle_atom_site_label_2
_geom_angle_atom_site_label_3
_geom_angle
_geom_angle_site_symmetry_1
_geom_angle_site_symmetry_3
N3 Cd S1 109.84(3) . .
N3 Cd S3 100.03(3) . .
S1 Cd S3 149.782(13) . .
N3 Cd S4 97.29(3) . .
S1 Cd S4 110.205(12) . .
S3 Cd S4 69.150(11) . .
N3 Cd S2 105.68(3) . .
S1 Cd S2 69.190(11) . .
S3 Cd S2 98.906(11) . .
S4 Cd S2 155.796(12) . .
C1 S1 Cd 88.03(5) . .
C1 S2 Cd 84.42(5) . .
C7 S3 Cd 86.66(5) . .
C7 S4 Cd 85.78(5) . .
C3 O1 H1O 105.8(16) . .
C9 O2 H2O 104.1(17) . .
C1 N1 C2 120.69(12) . .
C1 N1 C4 121.71(12) . .
C2 N1 C4 117.60(12) . .
C7 N2 C8 119.63(13) . .
C7 N2 C10 121.71(13) . .
C8 N2 C10 118.58(12) . .
C13 N3 C17 117.75(13) . .
C13 N3 Cd 124.37(10) . .
C17 N3 Cd 117.82(10) . .
N1 C1 S1 120.20(11) . .
N1 C1 S2 121.59(11) . .
S1 C1 S2 118.21(8) . .
N1 C2 C3 111.24(12) . .
N1 C2 H2A 109.4 . .
C3 C2 H2A 109.4 . .
N1 C2 H2B 109.4 . .
C3 C2 H2B 109.4 . .
H2A C2 H2B 108.0 . .
O1 C3 C2 106.87(12) . .
O1 C3 H3A 110.3 . .
C2 C3 H3A 110.3 . .
O1 C3 H3B 110.3 . .
C2 C3 H3B 110.3 . .
H3A C3 H3B 108.6 . .
N1 C4 C5 111.61(15) . .
N1 C4 C6 110.09(14) . .
C5 C4 C6 113.5(2) . .
N1 C4 H4 107.1 . .
C5 C4 H4 107.1 . .
C6 C4 H4 107.1 . .
C4 C5 H5A 109.5 . .
C4 C5 H5B 109.5 . .
H5A C5 H5B 109.5 . .
C4 C5 H5C 109.5 . .
H5A C5 H5C 109.5 . .
H5B C5 H5C 109.5 . .
C4 C6 H6A 109.5 . .
C4 C6 H6B 109.5 . .
H6A C6 H6B 109.5 . .
C4 C6 H6C 109.5 . .
H6A C6 H6C 109.5 . .
H6B C6 H6C 109.5 . .
N2 C7 S4 121.90(11) . .
N2 C7 S3 119.85(11) . .
S4 C7 S3 118.24(8) . .
N2 C8 C9 114.45(13) . .
N2 C8 H8A 108.6 . .
C9 C8 H8A 108.6 . .
N2 C8 H8B 108.6 . .
C9 C8 H8B 108.6 . .
H8A C8 H8B 107.6 . .
O2 C9 C8 112.62(14) . .
O2 C9 H9A 109.1 . .
C8 C9 H9A 109.1 . .
O2 C9 H9B 109.1 . .
C8 C9 H9B 109.1 . .
H9A C9 H9B 107.8 . .
N2 C10 C11 110.59(14) . .
N2 C10 C12 111.88(14) . .
C11 C10 C12 113.39(17) . .
N2 C10 H10 106.9 . .
C11 C10 H10 106.9 . .
C12 C10 H10 106.9 . .
C10 C11 H11A 109.5 . .
C10 C11 H11B 109.5 . .
H11A C11 H11B 109.5 . .
C10 C11 H11C 109.5 . .
H11A C11 H11C 109.5 . .
H11B C11 H11C 109.5 . .
C10 C12 H12A 109.5 . .
C10 C12 H12B 109.5 . .
H12A C12 H12B 109.5 . .
C10 C12 H12C 109.5 . .
H12A C12 H12C 109.5 . .
H12B C12 H12C 109.5 . .
N3 C13 C14 122.88(14) . .
N3 C13 H13 118.6 . .
C14 C13 H13 118.6 . .
C13 C14 C15 119.35(14) . .
C13 C14 H14 120.3 . .
C15 C14 H14 120.3 . .
C14 C15 C16 117.42(14) . .
C14 C15 C18 119.77(14) . .
C16 C15 C18 122.78(14) . .
C17 C16 C15 119.59(14) . .
C17 C16 H16 120.2 . .
C15 C16 H16 120.2 . .
N3 C17 C16 122.97(14) . .
N3 C17 H17 118.5 . .
C16 C17 H17 118.5 . .
C18 C18 C15 125.57(18) 3_566 .
C18 C18 H18 117.2 3_566 .
C15 C18 H18 117.2 . .

loop_
_geom_bond_atom_site_label_1
_geom_bond_atom_site_label_2
_geom_bond_distance
_geom_bond_site_symmetry_2
Cd N3 2.2879(13) .
Cd S1 2.5603(4) .
Cd S3 2.6009(4) .
Cd S4 2.6280(4) .
Cd S2 2.6676(4) .
S1 C1 1.7252(14) .
S2 C1 1.7354(15) .
S3 C7 1.7284(15) .
S4 C7 1.7291(15) .
O1 C3 1.4286(19) .
O1 H1O 0.833(10) .
O2 C9 1.420(2) .
O2 H2O 0.837(10) .
N1 C1 1.332(2) .
N1 C2 1.4780(19) .
N1 C4 1.4879(19) .
N2 C7 1.3294(19) .
N2 C8 1.4760(19) .
N2 C10 1.4889(19) .
N3 C13 1.340(2) .
N3 C17 1.345(2) .
C2 C3 1.521(2) .
C2 H2A 0.9900 .
C2 H2B 0.9900 .
C3 H3A 0.9900 .
C3 H3B 0.9900 .
C4 C5 1.502(3) .
C4 C6 1.518(3) .
C4 H4 1.0000 .
C5 H5A 0.9800 .
C5 H5B 0.9800 .
C5 H5C 0.9800 .
C6 H6A 0.9800 .
C6 H6B 0.9800 .
C6 H6C 0.9800 .
C8 C9 1.535(2) .
C8 H8A 0.9900 .
C8 H8B 0.9900 .
C9 H9A 0.9900 .
C9 H9B 0.9900 .
C10 C11 1.513(2) .
C10 C12 1.518(2) .
C10 H10 1.0000 .
C11 H11A 0.9800 .
C11 H11B 0.9800 .
C11 H11C 0.9800 .
C12 H12A 0.9800 .
C12 H12B 0.9800 .
C12 H12C 0.9800 .
C13 C14 1.386(2) .
C13 H13 0.9500 .
C14 C15 1.395(2) .
C14 H14 0.9500 .
C15 C16 1.397(2) .
C15 C18 1.463(2) .
C16 C17 1.376(2) .
C16 H16 0.9500 .
C17 H17 0.9500 .
C18 C18 1.339(3) 3_566
C18 H18 0.9500 .

loop_
_geom_torsion_atom_site_label_1
_geom_torsion_atom_site_label_2
_geom_torsion_atom_site_label_3
_geom_torsion_atom_site_label_4
_geom_torsion
_geom_torsion_site_symmetry_1
_geom_torsion_site_symmetry_2
_geom_torsion_site_symmetry_3
_geom_torsion_site_symmetry_4
C2 N1 C1 S1 -6.77(19) . . . .
C4 N1 C1 S1 172.35(11) . . . .
C2 N1 C1 S2 172.67(11) . . . .
C4 N1 C1 S2 -8.2(2) . . . .
Cd S1 C1 N1 175.70(12) . . . .
Cd S1 C1 S2 -3.77(8) . . . .
Cd S2 C1 N1 -175.83(12) . . . .
Cd S2 C1 S1 3.63(8) . . . .
C1 N1 C2 C3 -77.10(17) . . . .
C4 N1 C2 C3 103.74(15) . . . .
N1 C2 C3 O1 177.78(12) . . . .
C1 N1 C4 C5 117.5(2) . . . .
C2 N1 C4 C5 -63.4(2) . . . .
C1 N1 C4 C6 -115.50(19) . . . .
C2 N1 C4 C6 63.7(2) . . . .
C8 N2 C7 S4 -177.95(11) . . . .
C10 N2 C7 S4 -1.2(2) . . . .
C8 N2 C7 S3 2.5(2) . . . .
C10 N2 C7 S3 179.31(11) . . . .
Cd S4 C7 N2 -175.58(13) . . . .
Cd S4 C7 S3 3.94(8) . . . .
Cd S3 C7 N2 175.56(12) . . . .
Cd S3 C7 S4 -3.97(8) . . . .
C7 N2 C8 C9 77.51(18) . . . .
C10 N2 C8 C9 -99.36(16) . . . .
N2 C8 C9 O2 104.81(16) . . . .
C7 N2 C10 C11 -103.54(18) . . . .
C8 N2 C10 C11 73.27(18) . . . .
C7 N2 C10 C12 129.03(18) . . . .
C8 N2 C10 C12 -54.2(2) . . . .
C17 N3 C13 C14 1.4(2) . . . .
Cd N3 C13 C14 -175.85(11) . . . .
N3 C13 C14 C15 0.2(2) . . . .
C13 C14 C15 C16 -1.6(2) . . . .
C13 C14 C15 C18 176.58(13) . . . .
C14 C15 C16 C17 1.4(2) . . . .
C18 C15 C16 C17 -176.70(14) . . . .
C13 N3 C17 C16 -1.6(2) . . . .
Cd N3 C17 C16 175.83(12) . . . .
C15 C16 C17 N3 0.2(2) . . . .
C14 C15 C18 C18 176.76(18) . . . 3_566
C16 C15 C18 C18 -5.2(3) . . . 3_566
